data_1542782
loop_
_publ_author_name
'Nalla, Venkatram'
'Medishetty, Raghavender'
'Wang, Yue'
'Bai, Zhaozhi'
'Sun, Handong'
'Wei, Ji.'
'Vittal, Jagadese J.'

_publ_section_title
;
 Second harmonic generation from the `centrosymmetric' crystals
;
_journal_issue 3
_journal_name_full IUCrJ
_journal_page_first 317
_journal_page_last 321
_journal_paper_doi 10.1107/S2052252515002183
_journal_volume 2
_journal_year 2015
_chemical_formula_sum 'C54 H42 N2 O8 Zn2'
_chemical_formula_weight 977.64
_chemical_name_systematic
; 
 ? 
;
_space_group_IT_number 9
_symmetry_cell_setting monoclinic
_symmetry_space_group_name_Hall 'C -2yc'
_symmetry_space_group_name_H-M 'C 1 c 1'
_atom_sites_solution_hydrogens geom
_atom_sites_solution_primary direct
_atom_sites_solution_secondary difmap
_audit_creation_method SHELXL-97
_cell_angle_alpha 90.00
_cell_angle_beta 108.7820(10)
_cell_angle_gamma 90.00
_cell_formula_units_Z 4
_cell_length_a 24.638(2)
_cell_length_b 12.1718(10)
_cell_length_c 15.5632(13)
_cell_measurement_reflns_used 7693
_cell_measurement_temperature 170(2)
_cell_measurement_theta_max 28.30
_cell_measurement_theta_min 2.17
_cell_volume 4418.7(6)
_computing_cell_refinement 'Bruker SAINT'
_computing_data_collection 'Bruker APEX2'
_computing_data_reduction 'Bruker SAINT'
_computing_molecular_graphics 'Bruker SHELXTL'
_computing_publication_material 'Bruker SHELXTL'
_computing_structure_refinement 'SHELXL-97 (Sheldrick, 2008)'
_computing_structure_solution 'SHELXS-97 (Sheldrick, 2008)'
_diffrn_ambient_temperature 170(2)
_diffrn_measured_fraction_theta_full 0.999
_diffrn_measured_fraction_theta_max 0.999
_diffrn_measurement_device_type 'Bruker APEX-II CCD'
_diffrn_measurement_method '\f and \w scans'
_diffrn_radiation_monochromator graphite
_diffrn_radiation_source 'fine-focus sealed tube'
_diffrn_radiation_type MoK\a
_diffrn_radiation_wavelength 0.71073
_diffrn_reflns_av_R_equivalents 0.0207
_diffrn_reflns_av_sigmaI/netI 0.0341
_diffrn_reflns_limit_h_max 32
_diffrn_reflns_limit_h_min -25
_diffrn_reflns_limit_k_max 15
_diffrn_reflns_limit_k_min -13
_diffrn_reflns_limit_l_max 19
_diffrn_reflns_limit_l_min -20
_diffrn_reflns_number 15527
_diffrn_reflns_theta_full 27.50
_diffrn_reflns_theta_max 27.50
_diffrn_reflns_theta_min 1.75
_exptl_absorpt_coefficient_mu 1.147
_exptl_absorpt_correction_T_max 0.7548
_exptl_absorpt_correction_T_min 0.5661
_exptl_absorpt_correction_type multi-scan
_exptl_absorpt_process_details 'SADABS (Sheldrick, 2010)'
_exptl_crystal_colour colourless
_exptl_crystal_density_diffrn 1.470
_exptl_crystal_density_method 'not measured'
_exptl_crystal_description Block
_exptl_crystal_F_000 2016
_exptl_crystal_size_max 0.56
_exptl_crystal_size_mid 0.36
_exptl_crystal_size_min 0.26
_refine_diff_density_max 0.657
_refine_diff_density_min -0.602
_refine_diff_density_rms 0.095
_refine_ls_abs_structure_details 'Flack H D (1983), Acta Cryst. A39, 876-881'
_refine_ls_abs_structure_Flack 0.38(3)
_refine_ls_extinction_method none
_refine_ls_goodness_of_fit_ref 1.057
_refine_ls_hydrogen_treatment constr
_refine_ls_matrix_type full
_refine_ls_number_parameters 325
_refine_ls_number_reflns 8918
_refine_ls_number_restraints 2
_refine_ls_restrained_S_all 1.057
_refine_ls_R_factor_all 0.0522
_refine_ls_R_factor_gt 0.0448
_refine_ls_shift/su_max 0.001
_refine_ls_shift/su_mean 0.000
_refine_ls_structure_factor_coef Fsqd
_refine_ls_weighting_details 'calc w=1/[\s^2^(Fo^2^)+(0.0605P)^2^+11.1670P] where P=(Fo^2^+2Fc^2^)/3'
_refine_ls_weighting_scheme calc
_refine_ls_wR_factor_gt 0.1154
_refine_ls_wR_factor_ref 0.1224
_reflns_number_gt 7688
_reflns_number_total 8918
_reflns_threshold_expression >2sigma(I)
_cod_data_source_file ed5004.cif
_cod_data_source_block e254
_cod_depositor_comments
;
The following automatic conversions were performed:

'_symmetry_cell_setting' value 'Monoclinic' changed to 'monoclinic'
according to
/usr/data/users/saulius/automatic-downloads/current/IUCr/lib/dictionaries/cif_core.dic
dictionary named 'cif_core.dic' version 2.4.2 from 2011-04-26.

'_exptl_absorpt_correction_type' value 'Multi-scan' changed to
'multi-scan' according to
/usr/data/users/saulius/automatic-downloads/current/IUCr/lib/dictionaries/cif_core.dic
dictionary named 'cif_core.dic' version 2.4.2 from 2011-04-26.

Automatic conversion script
Id: cif_fix_values 4287 2015-11-16 14:04:37Z antanas 
;
_cod_original_sg_symbol_H-M Cc
_cod_database_code 1542782
_publcif_datablock.id {de7238f1-df90-4c08-a363-6f7b83b6693f}

loop_
_symmetry_equiv_pos_as_xyz
'x, y, z'
'x, -y, z+1/2'
'x+1/2, y+1/2, z'
'x+1/2, -y+1/2, z+1/2'

loop_
_atom_site_label
_atom_site_type_symbol
_atom_site_fract_x
_atom_site_fract_y
_atom_site_fract_z
_atom_site_U_iso_or_equiv
_atom_site_adp_type
_atom_site_occupancy
_atom_site_symmetry_multiplicity
_atom_site_calc_flag
_atom_site_refinement_flags
Zn1 Zn 0.332064(18) 0.50281(4) 0.25437(2) 0.01732(16) Uani 1 1 d .
Zn2 Zn 0.240355(18) 0.49734(5) 0.07489(2) 0.01755(16) Uani 1 1 d .
O1 O 0.2873(2) 0.6472(3) 0.2474(3) 0.0296(11) Uani 1 1 d .
O2 O 0.2165(2) 0.6468(4) 0.1146(3) 0.0312(11) Uani 1 1 d .
O3 O 0.2675(2) 0.4213(4) 0.2809(3) 0.0294(11) Uani 1 1 d .
O4 O 0.1977(2) 0.4197(4) 0.1483(3) 0.0314(11) Uani 1 1 d .
O5 O 0.3563(2) 0.3553(4) 0.2157(3) 0.0266(10) Uani 1 1 d .
O6 O 0.2857(2) 0.3525(4) 0.0832(3) 0.0335(12) Uani 1 1 d .
O7 O 0.3759(2) 0.5798(4) 0.1801(3) 0.0314(11) Uani 1 1 d .
O8 O 0.3047(2) 0.5797(4) 0.0466(3) 0.0273(10) Uani 1 1 d .
N1 N 0.3913(2) 0.5235(5) 0.3788(3) 0.0188(10) Uani 1 1 d .
C1 C 0.3787(3) 0.5805(5) 0.4451(4) 0.0219(12) Uiso 1 1 d .
H1 H 0.3415 0.6114 0.4325 0.026 Uiso 1 1 calc R
C2 C 0.4177(3) 0.5944(5) 0.5290(4) 0.0240(13) Uiso 1 1 d .
H2 H 0.4066 0.6301 0.5751 0.029 Uiso 1 1 calc R
C3 C 0.4738(3) 0.5568(5) 0.5480(4) 0.0200(11) Uiso 1 1 d .
C4 C 0.4852(3) 0.4951(4) 0.4823(5) 0.0246(15) Uiso 1 1 d .
H4 H 0.5218 0.4621 0.4935 0.030 Uiso 1 1 calc R
C5 C 0.4427(3) 0.4813(5) 0.3989(4) 0.0259(13) Uiso 1 1 d .
H5 H 0.4514 0.4386 0.3539 0.031 Uiso 1 1 calc R
C6 C 0.5184(3) 0.5736(5) 0.6366(4) 0.0250(13) Uiso 1 1 d .
H6 H 0.5549 0.5414 0.6451 0.030 Uiso 1 1 calc R
C7 C 0.5117(3) 0.6304(5) 0.7059(4) 0.0276(13) Uiso 1 1 d .
H7 H 0.4748 0.6611 0.6966 0.033 Uiso 1 1 calc R
C8 C 0.5549(3) 0.6511(5) 0.7952(4) 0.0231(13) Uiso 1 1 d .
C9 C 0.5422(3) 0.7127(5) 0.8577(4) 0.0273(14) Uiso 1 1 d .
H9 H 0.5044 0.7410 0.8445 0.033 Uiso 1 1 calc R
C10 C 0.5832(3) 0.7362(5) 0.9420(5) 0.0307(14) Uiso 1 1 d .
H10 H 0.5735 0.7788 0.9861 0.037 Uiso 1 1 calc R
C11 C 0.6408(2) 0.6941(4) 0.9602(4) 0.0278(12) Uiso 1 1 d .
H11 H 0.6706 0.7133 1.0143 0.033 Uiso 1 1 calc R
C12 C 0.6509(3) 0.6290(5) 0.9004(4) 0.0341(15) Uiso 1 1 d .
H12 H 0.6863 0.5907 0.9166 0.041 Uiso 1 1 calc R
C13 C 0.6123(3) 0.6136(6) 0.8149(4) 0.0312(14) Uiso 1 1 d .
H13 H 0.6239 0.5780 0.7694 0.037 Uiso 1 1 calc R
N2 N 0.1824(2) 0.4758(4) -0.0497(3) 0.0208(11) Uani 1 1 d .
C14 C 0.1277(3) 0.5128(5) -0.0674(4) 0.0247(14) Uiso 1 1 d .
H14 H 0.1182 0.5502 -0.0206 0.030 Uiso 1 1 calc R
C15 C 0.0859(4) 0.4985(4) -0.1493(5) 0.0292(17) Uiso 1 1 d .
H15 H 0.0483 0.5254 -0.1588 0.035 Uiso 1 1 calc R
C16 C 0.0995(3) 0.4427(5) -0.2206(4) 0.0211(12) Uiso 1 1 d .
C17 C 0.1542(3) 0.3995(5) -0.1996(4) 0.0214(12) Uiso 1 1 d .
H17 H 0.1643 0.3554 -0.2425 0.026 Uiso 1 1 calc R
C18 C 0.1943(3) 0.4213(5) -0.1150(4) 0.0243(13) Uiso 1 1 d .
H18 H 0.2324 0.3955 -0.1036 0.029 Uiso 1 1 calc R
C19 C 0.0545(3) 0.4245(5) -0.3069(4) 0.0231(12) Uiso 1 1 d .
H19 H 0.0171 0.4503 -0.3127 0.028 Uiso 1 1 calc R
C20 C 0.0621(3) 0.3741(5) -0.3784(4) 0.0223(12) Uiso 1 1 d .
H20 H 0.0998 0.3512 -0.3735 0.027 Uiso 1 1 calc R
C21 C 0.0166(3) 0.3516(5) -0.4636(4) 0.0220(12) Uiso 1 1 d .
C22 C -0.0379(3) 0.3918(5) -0.4867(4) 0.0269(13) Uiso 1 1 d .
H22 H -0.0476 0.4410 -0.4466 0.032 Uiso 1 1 calc R
C23 C -0.0796(3) 0.3623(5) -0.5678(4) 0.0359(16) Uiso 1 1 d .
H23 H -0.1187 0.3818 -0.5797 0.043 Uiso 1 1 calc R
C24 C -0.0609(2) 0.2995(4) -0.6345(4) 0.0260(12) Uiso 1 1 d .
H24 H -0.0871 0.2857 -0.6933 0.031 Uiso 1 1 calc R
C25 C -0.0083(3) 0.2629(6) -0.6123(5) 0.0313(14) Uiso 1 1 d .
H25 H 0.0025 0.2184 -0.6542 0.038 Uiso 1 1 calc R
C26 C 0.0314(3) 0.2872(6) -0.5305(5) 0.0319(15) Uiso 1 1 d .
H26 H 0.0696 0.2611 -0.5175 0.038 Uiso 1 1 calc R
C100 C 0.2474(3) 0.6922(5) 0.1865(4) 0.0201(12) Uiso 1 1 d .
C101 C 0.2346(3) 0.8112(5) 0.1969(4) 0.0220(12) Uiso 1 1 d .
C102 C 0.1915(3) 0.8653(6) 0.1359(4) 0.0292(14) Uiso 1 1 d .
H102 H 0.1656 0.8280 0.0857 0.035 Uiso 1 1 calc R
C103 C 0.1860(3) 0.9819(5) 0.1488(4) 0.0310(13) Uiso 1 1 d .
H103 H 0.1571 1.0234 0.1056 0.037 Uiso 1 1 calc R
C104 C 0.2236(3) 1.0331(5) 0.2258(4) 0.0381(13) Uiso 1 1 d .
H104 H 0.2209 1.1100 0.2342 0.046 Uiso 1 1 calc R
C105 C 0.2633(3) 0.9739(6) 0.2875(5) 0.0456(17) Uiso 1 1 d .
H105 H 0.2872 1.0084 0.3412 0.055 Uiso 1 1 calc R
C106 C 0.2698(3) 0.8673(6) 0.2746(4) 0.0338(15) Uiso 1 1 d .
H106 H 0.2988 0.8277 0.3189 0.041 Uiso 1 1 calc R
C200 C 0.2199(3) 0.3932(5) 0.2308(4) 0.0187(11) Uiso 1 1 d .
C201 C 0.1841(3) 0.3177(5) 0.2693(4) 0.0208(12) Uiso 1 1 d .
C202 C 0.2044(3) 0.2880(6) 0.3594(5) 0.0316(15) Uiso 1 1 d .
H202 H 0.2394 0.3192 0.3968 0.038 Uiso 1 1 calc R
C203 C 0.1765(3) 0.2162(6) 0.3967(5) 0.0355(16) Uiso 1 1 d .
H203 H 0.1910 0.1951 0.4587 0.043 Uiso 1 1 calc R
C204 C 0.1199(2) 0.1713(5) 0.3325(4) 0.0332(13) Uiso 1 1 d .
H204 H 0.0981 0.1201 0.3539 0.040 Uiso 1 1 calc R
C205 C 0.1015(3) 0.2046(6) 0.2468(5) 0.0351(16) Uiso 1 1 d .
H205 H 0.0661 0.1780 0.2071 0.042 Uiso 1 1 calc R
C206 C 0.1327(3) 0.2758(6) 0.2151(4) 0.0284(14) Uiso 1 1 d .
H206 H 0.1185 0.2977 0.1533 0.034 Uiso 1 1 calc R
C300 C 0.3263(3) 0.3091(5) 0.1450(4) 0.0233(13) Uiso 1 1 d .
C301 C 0.3377(3) 0.1900(5) 0.1304(4) 0.0238(13) Uiso 1 1 d .
C302 C 0.3831(3) 0.1339(5) 0.1953(4) 0.0280(14) Uiso 1 1 d .
H302 H 0.4073 0.1752 0.2446 0.034 Uiso 1 1 calc R
C303 C 0.3940(3) 0.0280(5) 0.1919(4) 0.0383(15) Uiso 1 1 d .
H303 H 0.4263 -0.0043 0.2355 0.046 Uiso 1 1 calc R
C304 C 0.3574(3) -0.0349(5) 0.1234(4) 0.0371(13) Uiso 1 1 d .
H304 H 0.3637 -0.1117 0.1211 0.045 Uiso 1 1 calc R
C305 C 0.3102(3) 0.0152(5) 0.0563(4) 0.0384(15) Uiso 1 1 d .
H305 H 0.2849 -0.0275 0.0091 0.046 Uiso 1 1 calc R
C306 C 0.3017(3) 0.1303(6) 0.0615(4) 0.0336(15) Uiso 1 1 d .
H306 H 0.2709 0.1655 0.0169 0.040 Uiso 1 1 calc R
C400 C 0.3545(3) 0.6074(5) 0.0987(4) 0.0240(13) Uiso 1 1 d .
C401 C 0.3879(3) 0.6806(5) 0.0597(4) 0.0207(12) Uiso 1 1 d .
C402 C 0.4410(3) 0.7227(5) 0.1149(4) 0.0262(13) Uiso 1 1 d .
H402 H 0.4569 0.7005 0.1764 0.031 Uiso 1 1 calc R
C403 C 0.4701(3) 0.7991(6) 0.0762(5) 0.0367(16) Uiso 1 1 d .
H403 H 0.5054 0.8305 0.1122 0.044 Uiso 1 1 calc R
C404 C 0.4455(2) 0.8285(5) -0.0182(4) 0.0332(12) Uiso 1 1 d .
H404 H 0.4649 0.8781 -0.0452 0.040 Uiso 1 1 calc R
C405 C 0.3994(3) 0.7893(6) -0.0633(5) 0.0401(17) Uiso 1 1 d .
H405 H 0.3842 0.8118 -0.1249 0.048 Uiso 1 1 calc R
C406 C 0.3670(3) 0.7137(5) -0.0315(4) 0.0273(14) Uiso 1 1 d .
H406 H 0.3318 0.6856 -0.0709 0.033 Uiso 1 1 calc R

loop_
_atom_site_aniso_label
_atom_site_aniso_U_11
_atom_site_aniso_U_22
_atom_site_aniso_U_33
_atom_site_aniso_U_23
_atom_site_aniso_U_13
_atom_site_aniso_U_12
Zn1 0.0181(4) 0.0181(3) 0.0129(3) -0.0005(2) 0.0012(3) -0.0012(2)
Zn2 0.0166(4) 0.0204(4) 0.0131(3) -0.0008(2) 0.0011(3) -0.0013(2)
O1 0.028(3) 0.019(2) 0.037(2) 0.0038(18) 0.003(2) 0.0080(17)
O2 0.033(3) 0.024(2) 0.034(2) -0.0089(19) 0.008(2) 0.0018(19)
O3 0.024(3) 0.035(3) 0.030(2) 0.0025(18) 0.009(2) -0.0015(18)
O4 0.029(3) 0.043(3) 0.023(2) 0.0099(19) 0.0093(19) -0.009(2)
O5 0.030(3) 0.026(2) 0.024(2) -0.0053(17) 0.0088(18) 0.0006(18)
O6 0.034(3) 0.030(3) 0.034(2) -0.0025(19) 0.007(2) 0.006(2)
O7 0.037(3) 0.034(3) 0.024(2) 0.0034(19) 0.011(2) -0.003(2)
O8 0.026(3) 0.029(2) 0.028(2) -0.0004(17) 0.010(2) -0.0104(18)
N1 0.019(3) 0.028(2) 0.006(2) 0.001(2) 0.0001(19) 0.000(2)
N2 0.020(3) 0.013(2) 0.027(3) -0.002(2) 0.005(2) -0.004(2)

loop_
_atom_type_symbol
_atom_type_description
_atom_type_scat_dispersion_real
_atom_type_scat_dispersion_imag
_atom_type_scat_source
C C 0.0033 0.0016 'International Tables Vol C Tables 4.2.6.8 and 6.1.1.4'
H H 0.0000 0.0000 'International Tables Vol C Tables 4.2.6.8 and 6.1.1.4'
N N 0.0061 0.0033 'International Tables Vol C Tables 4.2.6.8 and 6.1.1.4'
O O 0.0106 0.0060 'International Tables Vol C Tables 4.2.6.8 and 6.1.1.4'
Zn Zn 0.2839 1.4301 'International Tables Vol C Tables 4.2.6.8 and 6.1.1.4'

loop_
_geom_angle_atom_site_label_1
_geom_angle_atom_site_label_2
_geom_angle_atom_site_label_3
_geom_angle
O3 Zn1 N1 103.7(2)
O3 Zn1 O5 87.3(2)
N1 Zn1 O5 101.6(2)
O3 Zn1 O7 158.63(19)
N1 Zn1 O7 97.6(2)
O5 Zn1 O7 88.8(2)
O3 Zn1 O1 89.2(2)
N1 Zn1 O1 98.8(2)
O5 Zn1 O1 159.57(18)
O7 Zn1 O1 87.2(2)
O3 Zn1 Zn2 76.81(13)
N1 Zn1 Zn2 173.57(16)
O5 Zn1 Zn2 84.82(12)
O7 Zn1 Zn2 81.92(13)
O1 Zn1 Zn2 74.79(12)
O4 Zn2 N2 98.4(2)
O4 Zn2 O8 159.13(19)
N2 Zn2 O8 102.4(2)
O4 Zn2 O2 89.6(2)
N2 Zn2 O2 102.7(2)
O8 Zn2 O2 87.0(2)
O4 Zn2 O6 86.3(2)
N2 Zn2 O6 98.6(2)
O8 Zn2 O6 89.5(2)
O2 Zn2 O6 158.6(2)
O4 Zn2 Zn1 81.69(13)
N2 Zn2 Zn1 172.84(16)
O8 Zn2 Zn1 77.49(12)
O2 Zn2 Zn1 84.44(13)
O6 Zn2 Zn1 74.24(13)
C100 O1 Zn1 133.6(4)
C100 O2 Zn2 120.1(4)
C200 O3 Zn1 131.1(4)
C200 O4 Zn2 124.1(4)
C300 O5 Zn1 120.7(4)
C300 O6 Zn2 133.3(4)
C400 O7 Zn1 124.7(5)
C400 O8 Zn2 130.3(4)
C5 N1 C1 117.4(5)
C5 N1 Zn1 121.5(4)
C1 N1 Zn1 121.1(4)
C2 C1 N1 121.9(6)
C1 C2 C3 120.6(6)
C4 C3 C2 116.7(6)
C4 C3 C6 120.3(6)
C2 C3 C6 122.8(6)
C3 C4 C5 119.3(7)
N1 C5 C4 123.8(6)
C7 C6 C3 125.3(6)
C6 C7 C8 127.6(7)
C9 C8 C13 118.1(6)
C9 C8 C7 120.7(6)
C13 C8 C7 120.9(6)
C8 C9 C10 121.6(6)
C9 C10 C11 118.5(6)
C12 C11 C10 118.3(6)
C11 C12 C13 122.8(7)
C12 C13 C8 119.6(7)
C18 N2 C14 117.4(6)
C18 N2 Zn2 122.7(5)
C14 N2 Zn2 119.8(4)
N2 C14 C15 123.0(6)
C14 C15 C16 119.3(7)
C17 C16 C15 116.8(6)
C17 C16 C19 123.6(6)
C15 C16 C19 119.2(6)
C16 C17 C18 119.4(6)
N2 C18 C17 123.8(6)
C20 C19 C16 124.7(6)
C19 C20 C21 124.8(6)
C22 C21 C26 117.5(6)
C22 C21 C20 125.1(6)
C26 C21 C20 117.3(6)
C21 C22 C23 121.5(6)
C22 C23 C24 117.6(6)
C25 C24 C23 119.8(6)
C24 C25 C26 121.7(7)
C25 C26 C21 121.2(7)
O1 C100 O2 125.7(5)
O1 C100 C101 118.7(5)
O2 C100 C101 115.5(5)
C102 C101 C106 119.5(6)
C102 C101 C100 122.7(6)
C106 C101 C100 117.8(5)
C101 C102 C103 118.1(6)
C104 C103 C102 119.2(6)
C105 C104 C103 120.2(6)
C106 C105 C104 120.8(7)
C105 C106 C101 122.0(6)
O3 C200 O4 125.8(6)
O3 C200 C201 118.2(5)
O4 C200 C201 115.9(5)
C206 C201 C202 119.2(6)
C206 C201 C200 121.3(6)
C202 C201 C200 119.5(6)
C203 C202 C201 122.6(7)
C202 C203 C204 115.6(6)
C205 C204 C203 119.4(6)
C204 C205 C206 120.8(7)
C205 C206 C201 122.3(6)
O5 C300 O6 125.9(6)
O5 C300 C301 118.7(5)
O6 C300 C301 115.4(5)
C306 C301 C302 117.9(6)
C306 C301 C300 121.8(6)
C302 C301 C300 119.9(5)
C303 C302 C301 124.4(6)
C302 C303 C304 118.7(6)
C303 C304 C305 120.2(6)
C306 C305 C304 118.7(6)
C301 C306 C305 120.0(6)
O7 C400 O8 125.2(6)
O7 C400 C401 118.2(6)
O8 C400 C401 116.6(6)
C406 C401 C402 118.6(6)
C406 C401 C400 121.3(6)
C402 C401 C400 120.1(5)
C401 C402 C403 118.4(6)
C402 C403 C404 119.3(6)
C405 C404 C403 119.8(7)
C404 C405 C406 125.4(7)
C401 C406 C405 118.5(6)

loop_
_geom_bond_atom_site_label_1
_geom_bond_atom_site_label_2
_geom_bond_distance
Zn1 O3 2.027(5)
Zn1 N1 2.031(5)
Zn1 O5 2.043(4)
Zn1 O7 2.045(5)
Zn1 O1 2.060(4)
Zn1 Zn2 2.9746(4)
Zn2 O4 2.020(5)
Zn2 N2 2.021(5)
Zn2 O8 2.040(5)
Zn2 O2 2.066(5)
Zn2 O6 2.069(5)
O1 C100 1.251(7)
O2 C100 1.261(7)
O3 C200 1.231(8)
O4 C200 1.264(7)
O5 C300 1.245(7)
O6 C300 1.259(7)
O7 C400 1.251(7)
O8 C400 1.280(8)
N1 C5 1.306(9)
N1 C1 1.360(8)
C1 C2 1.360(8)
C2 C3 1.395(9)
C3 C4 1.369(9)
C3 C6 1.475(8)
C4 C5 1.392(10)
C6 C7 1.336(9)
C7 C8 1.475(8)
C8 C9 1.342(9)
C8 C13 1.421(10)
C9 C10 1.405(9)
C10 C11 1.449(9)
C11 C12 1.304(9)
C12 C13 1.377(9)
N2 C18 1.321(8)
N2 C14 1.363(9)
C14 C15 1.368(10)
C15 C16 1.429(9)
C16 C17 1.382(9)
C16 C19 1.458(8)
C17 C18 1.394(8)
C19 C20 1.335(8)
C20 C21 1.460(8)
C21 C22 1.363(9)
C21 C26 1.442(9)
C22 C23 1.395(9)
C23 C24 1.476(9)
C24 C25 1.307(9)
C25 C26 1.365(9)
C100 C101 1.502(8)
C101 C102 1.347(9)
C101 C106 1.416(8)
C102 C103 1.446(9)
C103 C104 1.404(8)
C104 C105 1.339(9)
C105 C106 1.330(10)
C200 C201 1.523(9)
C201 C206 1.374(9)
C201 C202 1.376(9)
C202 C203 1.354(11)
C203 C204 1.531(8)
C204 C205 1.327(9)
C205 C206 1.350(10)
C300 C301 1.508(9)
C301 C306 1.361(9)
C301 C302 1.418(9)
C302 C303 1.321(9)
C303 C304 1.384(8)
C304 C305 1.425(9)
C305 C306 1.423(9)
C400 C401 1.471(9)
C401 C406 1.404(9)
C401 C402 1.410(8)
C402 C403 1.420(10)
C403 C404 1.442(9)
C404 C405 1.223(9)
C405 C406 1.408(11)
